data_7712880
loop_
_publ_author_name
'Kumar, Akhilesh NIDHI'
'Rajput, Amit'
'Kaur, Pawanjeet'
'Verma, Indresh'
'Erande, Rohan'
'Javed, Saleem'
'K\/lak, Julia'
'Alrebei, Shefa F.'
'Colacio, Enrique'
'Mota, Antonio J.'
'Arora, Himanshu'

_publ_section_title
;
 Experimental and theoretical magnetostructural study on discrete
 heterometallic cyanide-bridged dinuclear FeIIIMnII and tetranuclear
 FeIII2CuII2 complexes bearing a tripodal pyrazolyl borate and
 tetradentate phenolate-based ligands
;
_journal_name_full 'Dalton Transactions'
_journal_paper_doi 10.1039/D3DT00604B
_journal_year 2023
_chemical_formula_moiety 'C34 H32 B Cl Fe Mn N13 O, 2(C3 H7 N O), 1[C3H7NO]'
_chemical_formula_sum 'C43 H53 B Cl Fe Mn N16 O4'
_chemical_formula_weight 1015.06
_space_group_crystal_system triclinic
_space_group_IT_number 2
_space_group_name_Hall '-P 1'
_space_group_name_H-M_alt 'P -1'
_atom_sites_solution_hydrogens mixed
_atom_sites_solution_primary iterative
_audit_creation_date 2023-02-15
_audit_creation_method
;
Olex2 1.5
(compiled 2022.04.07 svn.rca3783a0 for OlexSys, GUI svn.r6498)
;
_audit_update_record
;
2023-02-15 deposited with the CCDC.	2023-04-26 downloaded from the CCDC.
;
_cell_angle_alpha 104.669(2)
_cell_angle_beta 93.059(2)
_cell_angle_gamma 101.198(2)
_cell_formula_units_Z 2
_cell_length_a 9.3138(6)
_cell_length_b 16.1466(11)
_cell_length_c 16.5173(10)
_cell_measurement_reflns_used 4790
_cell_measurement_temperature 100
_cell_measurement_theta_max 28.238
_cell_measurement_theta_min 2.633
_cell_volume 2343.5(3)
_computing_cell_refinement 'SAINT V8.38A (Bruker, 2018)'
_computing_data_reduction 'SAINT V8.38A (Bruker, 2018)'
_computing_molecular_graphics 'Olex2 1.5 (Dolomanov et al., 2009)'
_computing_publication_material 'Olex2 1.5 (Dolomanov et al., 2009)'
_computing_structure_refinement 'SHELXL 2016/6 (Sheldrick, 2015)'
_computing_structure_solution 'olex2.solve 1.5 (Bourhis et al., 2015)'
_diffrn_ambient_temperature 100
_diffrn_measured_fraction_theta_full 0.997
_diffrn_measured_fraction_theta_max 0.996
_diffrn_measurement_device_type 'Bruker APEX-II CCD'
_diffrn_measurement_method '\f and \w scans'
_diffrn_radiation_type MoK\a
_diffrn_radiation_wavelength 0.71073
_diffrn_reflns_av_R_equivalents 0.1684
_diffrn_reflns_av_unetI/netI 0.1857
_diffrn_reflns_Laue_measured_fraction_full 0.997
_diffrn_reflns_Laue_measured_fraction_max 0.996
_diffrn_reflns_limit_h_max 12
_diffrn_reflns_limit_h_min -12
_diffrn_reflns_limit_k_max 21
_diffrn_reflns_limit_k_min -21
_diffrn_reflns_limit_l_max 21
_diffrn_reflns_limit_l_min -21
_diffrn_reflns_number 33873
_diffrn_reflns_point_group_measured_fraction_full 0.997
_diffrn_reflns_point_group_measured_fraction_max 0.996
_diffrn_reflns_theta_full 25.242
_diffrn_reflns_theta_max 28.238
_diffrn_reflns_theta_min 2.633
_diffrn_source_current 1.0
_diffrn_source_power 0.05
_diffrn_source_voltage 50.0
_diffrn_standards_number 0
_exptl_absorpt_coefficient_mu 0.697
_exptl_absorpt_correction_T_max 0.7457
_exptl_absorpt_correction_T_min 0.4210
_exptl_absorpt_correction_type empirical
_exptl_crystal_colour orange
_exptl_crystal_density_diffrn 1.439
_exptl_crystal_density_method 'NOT MEASURED'
_exptl_crystal_description block
_exptl_crystal_F_000 1056
_exptl_crystal_size_max 0.1
_exptl_crystal_size_mid 0.06
_exptl_crystal_size_min 0.05
_refine_diff_density_max 0.656
_refine_diff_density_min -0.880
_refine_diff_density_rms 0.114
_refine_ls_extinction_coef 0.0041(7)
_refine_ls_extinction_expression Fc^*^=kFc[1+0.001xFc^2^\l^3^/sin(2\q)]^-1/4^
_refine_ls_extinction_method 'SHELXL-2016/6 (Sheldrick 2016)'
_refine_ls_goodness_of_fit_ref 1.002
_refine_ls_hydrogen_treatment mixed
_refine_ls_matrix_type full
_refine_ls_number_parameters 568
_refine_ls_number_reflns 11551
_refine_ls_number_restraints 3
_refine_ls_restrained_S_all 1.002
_refine_ls_R_factor_all 0.1448
_refine_ls_R_factor_gt 0.0748
_refine_ls_shift/su_max 0.000
_refine_ls_shift/su_mean 0.000
_refine_ls_structure_factor_coef Fsqd
_refine_ls_weighting_details 'w=1/[\s^2^(Fo^2^)+(0.0621P)^2^] where P=(Fo^2^+2Fc^2^)/3'
_refine_ls_weighting_scheme calc
_refine_ls_wR_factor_gt 0.1563
_refine_ls_wR_factor_ref 0.1925
_reflns_Friedel_coverage 0.000
_reflns_number_gt 6419
_reflns_number_total 11551
_reflns_threshold_expression 'I > 2\s(I)'
_cod_data_source_file d3dt00604b2.cif
_cod_data_source_block 3deca_0m
_cod_database_code 7712880
_shelx_shelxl_version_number 2016/6
_shelx_space_group_comment
;
The symmetry employed for this shelxl refinement is uniquely defined
by the following loop, which should always be used as a source of
symmetry information in preference to the above space-group names.
They are only intended as comments.
;
_shelx_estimated_absorpt_t_max 0.746
_shelx_estimated_absorpt_t_min 0.421
_olex2_refinement_description
;
1. Fixed Uiso
 At 1.2 times of:
  All B(H) groups, All C(H) groups, All C(H,H) groups
 At 1.5 times of:
  All C(H,H,H) groups, All O(H) groups
2. Restrained distances
 O1-H1A
 0.85 with sigma of 0.01
 Mn1-H1A
 3.018513 with sigma of 0.02
 C34-H1A
 1.848363 with sigma of 0.02
3.a Ternary CH refined with riding coordinates:
 B1(H1)
3.b Secondary CH2 refined with riding coordinates:
 C21(H21A,H21B), C22(H22A,H22B), C28(H28A,H28B)
3.c Aromatic/amide H refined with riding coordinates:
 C4(H4), C16(H16), C12(H12), C5(H5), C17(H17), C10(H10), C14(H14), C27(H27),
 C24(H24), C6(H6), C15(H15), C11(H11), C26(H26), C25(H25), C7(H7), C32(H32),
 C33(H33), C9(H9), C8(H8), C30(H30), C31(H31), C35(H35), C38(H38)
3.d Idealised Me refined as rotating group:
 C19(H19A,H19B,H19C), C36(H36A,H36B,H36C), C40(H40A,H40B,H40C), C39(H39A,H39B,
 H39C), C37(H37A,H37B,H37C)
;
_smtbx_masks_special_details
;
A solvent mask was calculated and 76 electrons were found in a volume of 284\%A^3^ in 1 void per unit cell. 
This is consistent with the presence of 1[C3H7NO] per Asymmetric Unit 
which account for 80 electrons per unit cell.
;
_smtbx_masks_void_probe_radius 1.2
_smtbx_masks_void_truncation_radius 1.2
_olex2_submission_special_instructions 'No special instructions were received'

loop_
_space_group_symop_operation_xyz
'x, y, z'
'-x, -y, -z'

loop_
_atom_site_label
_atom_site_type_symbol
_atom_site_fract_x
_atom_site_fract_y
_atom_site_fract_z
_atom_site_U_iso_or_equiv
_atom_site_adp_type
_atom_site_occupancy
_atom_site_site_symmetry_order
_atom_site_calc_flag
_atom_site_refinement_flags_posn
_atom_site_refinement_flags_adp
_atom_site_refinement_flags_occupancy
_atom_site_disorder_assembly
_atom_site_disorder_group
Fe1 Fe 0.85020(6) 0.24940(4) 0.40267(3) 0.01488(16) Uani 1 1 d . . . . .
Mn1 Mn 0.85520(7) 0.26429(4) 0.72430(4) 0.01726(17) Uani 1 1 d D . . . .
Cl1 Cl 0.93649(13) 0.41238(8) 0.80259(7) 0.0278(3) Uani 1 1 d . . . . .
N5 N 0.4294(4) 0.1791(2) 0.5906(2) 0.0177(8) Uani 1 1 d . . . . .
N11 N 0.6775(4) 0.3682(2) 0.3635(2) 0.0201(8) Uani 1 1 d . . . . .
N8 N 0.9814(4) 0.3622(2) 0.4093(2) 0.0170(8) Uani 1 1 d . . . . .
N4 N 0.6198(4) 0.2511(2) 0.6871(2) 0.0188(8) Uani 1 1 d . . . . .
N7 N 1.0447(4) 0.1993(2) 0.7299(2) 0.0196(8) Uani 1 1 d . . . . .
N6 N 0.7586(4) 0.1121(2) 0.6673(2) 0.0179(8) Uani 1 1 d . . . . .
N1 N 0.8910(4) 0.2732(2) 0.5937(2) 0.0187(8) Uani 1 1 d . . . . .
N9 N 0.9465(4) 0.4126(2) 0.3592(2) 0.0179(8) Uani 1 1 d . . . . .
N3 N 0.6396(4) 0.0728(3) 0.3905(2) 0.0247(9) Uani 1 1 d . . . . .
N10 N 0.6859(4) 0.3103(2) 0.4095(2) 0.0178(8) Uani 1 1 d . . . . .
N13 N 0.7970(4) 0.2915(2) 0.2442(2) 0.0194(8) Uani 1 1 d . . . . .
N2 N 1.1051(4) 0.1523(3) 0.3898(2) 0.0264(9) Uani 1 1 d . . . . .
N12 N 0.8203(4) 0.2268(2) 0.2784(2) 0.0190(8) Uani 1 1 d . . . . .
O2 O 0.9078(5) 0.3407(3) 0.9919(2) 0.0443(10) Uani 1 1 d . . . . .
C3 C 0.7200(5) 0.1391(3) 0.3954(2) 0.0176(9) Uani 1 1 d . . . . .
C20 C 0.5623(5) 0.1781(3) 0.6286(3) 0.0180(9) Uani 1 1 d . . . . .
C23 C 1.0258(5) 0.1142(3) 0.6870(3) 0.0182(9) Uani 1 1 d . . . . .
C4 C 1.1098(4) 0.4064(3) 0.4546(3) 0.0181(9) Uani 1 1 d . . . . .
H4 H 1.159112 0.387563 0.494657 0.022 Uiso 1 1 calc R U . . .
C21 C 0.6380(5) 0.1039(3) 0.6015(2) 0.0172(9) Uani 1 1 d . . . . .
H21A H 0.568348 0.048594 0.593082 0.021 Uiso 1 1 calc R U . . .
H21B H 0.677879 0.105169 0.548608 0.021 Uiso 1 1 calc R U . . .
C18 C 0.3997(5) 0.2598(3) 0.6281(2) 0.0187(9) Uani 1 1 d . . . . .
C16 C 0.2818(5) 0.3786(3) 0.6666(3) 0.0244(10) Uani 1 1 d . . . . .
H16 H 0.202145 0.404453 0.661201 0.029 Uiso 1 1 calc R U . . .
C19 C 0.3386(5) 0.1088(3) 0.5236(3) 0.0206(10) Uani 1 1 d . . . . .
H19A H 0.393306 0.095788 0.475999 0.031 Uiso 1 1 calc R U . . .
H19B H 0.251685 0.126883 0.507290 0.031 Uiso 1 1 calc R U . . .
H19C H 0.311076 0.057467 0.543237 0.031 Uiso 1 1 calc R U . . .
N15 N 0.2818(5) 0.3223(3) 1.1889(3) 0.0390(11) Uani 1 1 d . . . . .
C13 C 0.5185(5) 0.3041(3) 0.6884(3) 0.0182(9) Uani 1 1 d . . . . .
C12 C 0.5606(5) 0.4039(3) 0.3810(3) 0.0247(11) Uani 1 1 d . . . . .
H12 H 0.531742 0.445308 0.357289 0.030 Uiso 1 1 calc R U . . .
N14 N 0.7418(5) 0.4291(3) 1.0069(2) 0.0387(11) Uani 1 1 d . . . . .
C5 C 1.1580(5) 0.4830(3) 0.4336(3) 0.0248(10) Uani 1 1 d . . . . .
H5 H 1.244221 0.524715 0.455538 0.030 Uiso 1 1 calc R U . . .
C17 C 0.2788(5) 0.2956(3) 0.6152(3) 0.0219(10) Uani 1 1 d . . . . .
H17 H 0.200452 0.265620 0.574515 0.026 Uiso 1 1 calc R U . . .
C22 C 0.8823(5) 0.0744(3) 0.6313(2) 0.0202(10) Uani 1 1 d . . . . .
H22A H 0.893022 0.084364 0.576286 0.024 Uiso 1 1 calc R U . . .
H22B H 0.859432 0.011527 0.624154 0.024 Uiso 1 1 calc R U . . .
C2 C 1.0103(5) 0.1895(3) 0.3957(2) 0.0203(10) Uani 1 1 d . . . . .
C10 C 0.5719(5) 0.3109(3) 0.4553(3) 0.0227(10) Uani 1 1 d . . . . .
H10 H 0.550598 0.276680 0.492532 0.027 Uiso 1 1 calc R U . . .
C14 C 0.5219(5) 0.3885(3) 0.7375(3) 0.0217(10) Uani 1 1 d . . . . .
H14 H 0.602344 0.419494 0.776403 0.026 Uiso 1 1 calc R U . . .
C27 C 1.1703(5) 0.2365(3) 0.7807(3) 0.0227(10) Uani 1 1 d . . . . .
H27 H 1.183644 0.294755 0.811623 0.027 Uiso 1 1 calc R U . . .
C24 C 1.1314(5) 0.0668(3) 0.6920(3) 0.0229(10) Uani 1 1 d . . . . .
H24 H 1.115886 0.008608 0.660778 0.027 Uiso 1 1 calc R U . . .
C6 C 1.0515(5) 0.4857(3) 0.3730(3) 0.0221(10) Uani 1 1 d . . . . .
H6 H 1.052747 0.530217 0.346505 0.027 Uiso 1 1 calc R U . . .
C15 C 0.4023(5) 0.4246(3) 0.7266(3) 0.0245(10) Uani 1 1 d . . . . .
H15 H 0.401202 0.480488 0.759483 0.029 Uiso 1 1 calc R U . . .
C1 C 0.8769(5) 0.2653(3) 0.5221(3) 0.0186(9) Uani 1 1 d . . . . .
O3 O 0.4783(5) 0.3697(4) 1.1265(3) 0.0811(17) Uani 1 1 d . . . . .
C29 C 0.8011(5) 0.0692(3) 0.8000(3) 0.0253(11) Uani 1 1 d . . . . .
C28 C 0.6934(5) 0.0683(3) 0.7297(3) 0.0215(10) Uani 1 1 d . . . . .
H28A H 0.647602 0.007925 0.700824 0.026 Uiso 1 1 calc R U . . .
H28B H 0.616598 0.096913 0.753040 0.026 Uiso 1 1 calc R U . . .
C11 C 0.4902(5) 0.3689(3) 0.4401(3) 0.0299(12) Uani 1 1 d . . . . .
H11 H 0.406301 0.381641 0.464150 0.036 Uiso 1 1 calc R U . . .
C26 C 1.2814(5) 0.1920(3) 0.7894(3) 0.0262(11) Uani 1 1 d . . . . .
H26 H 1.367055 0.219826 0.825212 0.031 Uiso 1 1 calc R U . . .
C25 C 1.2618(5) 0.1061(3) 0.7439(3) 0.0260(11) Uani 1 1 d . . . . .
H25 H 1.334509 0.074763 0.747840 0.031 Uiso 1 1 calc R U . . .
C34 C 0.8613(5) 0.1471(3) 0.8611(3) 0.0243(10) Uani 1 1 d D . . . .
C7 C 0.8124(5) 0.1562(3) 0.2151(3) 0.0238(10) Uani 1 1 d . . . . .
H7 H 0.824436 0.102120 0.221119 0.029 Uiso 1 1 calc R U . . .
C32 C 0.9998(6) 0.0737(4) 0.9333(3) 0.0393(14) Uani 1 1 d . . . . .
H32 H 1.066489 0.075405 0.977946 0.047 Uiso 1 1 calc R U . . .
C33 C 0.9593(6) 0.1494(4) 0.9278(3) 0.0316(12) Uani 1 1 d . . . . .
H33 H 0.997519 0.201847 0.968551 0.038 Uiso 1 1 calc R U . . .
C9 C 0.7748(5) 0.2605(4) 0.1602(3) 0.0293(12) Uani 1 1 d . . . . .
H9 H 0.756398 0.292568 0.122797 0.035 Uiso 1 1 calc R U . . .
C8 C 0.7837(5) 0.1738(3) 0.1381(3) 0.0304(12) Uani 1 1 d . . . . .
H8 H 0.772970 0.135834 0.084418 0.036 Uiso 1 1 calc R U . . .
C30 C 0.8450(6) -0.0063(4) 0.8076(3) 0.0311(12) Uani 1 1 d . . . . .
H30 H 0.806765 -0.058837 0.767030 0.037 Uiso 1 1 calc R U . . .
C31 C 0.9436(6) -0.0059(4) 0.8735(3) 0.0405(14) Uani 1 1 d . . . . .
H31 H 0.971350 -0.057051 0.877781 0.049 Uiso 1 1 calc R U . . .
C35 C 0.8724(7) 0.4116(4) 1.0212(3) 0.0393(14) Uani 1 1 d . . . . .
H35 H 0.943895 0.456525 1.056448 0.047 Uiso 1 1 calc R U . . .
B1 B 0.7973(5) 0.3820(4) 0.3037(3) 0.0211(11) Uani 1 1 d . . . . .
H1 H 0.780847 0.424228 0.272642 0.025 Uiso 1 1 calc R U . . .
C38 C 0.4146(7) 0.3220(5) 1.1688(4) 0.0581(19) Uani 1 1 d . . . . .
H38 H 0.465158 0.284399 1.186770 0.070 Uiso 1 1 calc R U . . .
C36 C 0.6240(7) 0.3623(5) 0.9543(4) 0.061(2) Uani 1 1 d . . . . .
H36A H 0.616850 0.370640 0.898792 0.091 Uiso 1 1 calc R U . . .
H36B H 0.532853 0.366289 0.977878 0.091 Uiso 1 1 calc R U . . .
H36C H 0.644187 0.305529 0.951113 0.091 Uiso 1 1 calc R U . . .
C40 C 0.2078(7) 0.2740(4) 1.2418(4) 0.0615(19) Uani 1 1 d . . . . .
H40A H 0.270520 0.239507 1.259096 0.092 Uiso 1 1 calc R U . . .
H40B H 0.118545 0.236104 1.211333 0.092 Uiso 1 1 calc R U . . .
H40C H 0.184820 0.314065 1.290617 0.092 Uiso 1 1 calc R U . . .
C39 C 0.1976(9) 0.3792(5) 1.1596(5) 0.086(3) Uani 1 1 d . . . . .
H39A H 0.171823 0.419463 1.207297 0.129 Uiso 1 1 calc R U . . .
H39B H 0.109616 0.344002 1.125398 0.129 Uiso 1 1 calc R U . . .
H39C H 0.256449 0.411389 1.127082 0.129 Uiso 1 1 calc R U . . .
C37 C 0.7126(8) 0.5138(5) 1.0435(4) 0.0621(19) Uani 1 1 d . . . . .
H37A H 0.635798 0.508387 1.079566 0.093 Uiso 1 1 calc R U . . .
H37B H 0.682157 0.537978 0.999643 0.093 Uiso 1 1 calc R U . . .
H37C H 0.800279 0.551841 1.075820 0.093 Uiso 1 1 calc R U . . .
O1 O 0.8187(4) 0.2213(2) 0.85096(17) 0.0244(7) Uani 1 1 d D . . . .
H1A H 0.826(5) 0.2567(13) 0.9005(8) 0.037 Uiso 1 1 d D U . . .

loop_
_atom_site_aniso_label
_atom_site_aniso_U_11
_atom_site_aniso_U_22
_atom_site_aniso_U_33
_atom_site_aniso_U_23
_atom_site_aniso_U_13
_atom_site_aniso_U_12
Fe1 0.0133(3) 0.0154(3) 0.0158(3) 0.0050(2) 0.0004(2) 0.0020(3)
Mn1 0.0166(4) 0.0176(4) 0.0161(3) 0.0042(3) -0.0017(2) 0.0015(3)
Cl1 0.0353(7) 0.0196(6) 0.0230(5) 0.0023(5) -0.0054(5) -0.0003(5)
N5 0.0088(17) 0.022(2) 0.0189(17) 0.0032(16) -0.0011(14) -0.0015(15)
N11 0.0155(19) 0.019(2) 0.028(2) 0.0113(17) 0.0014(15) 0.0040(16)
N8 0.0187(19) 0.018(2) 0.0186(17) 0.0109(15) 0.0031(14) 0.0057(16)
N4 0.0128(18) 0.021(2) 0.0205(18) 0.0061(16) -0.0013(14) -0.0007(16)
N7 0.020(2) 0.023(2) 0.0176(17) 0.0068(16) 0.0026(15) 0.0047(17)
N6 0.0159(19) 0.017(2) 0.0195(18) 0.0058(15) -0.0021(14) 0.0001(16)
N1 0.0149(19) 0.018(2) 0.0216(19) 0.0065(16) -0.0008(14) -0.0024(16)
N9 0.0170(19) 0.017(2) 0.0236(18) 0.0111(16) 0.0031(15) 0.0048(16)
N3 0.023(2) 0.022(2) 0.028(2) 0.0082(18) 0.0013(16) -0.0002(18)
N10 0.0161(19) 0.016(2) 0.0227(18) 0.0068(16) 0.0042(14) 0.0039(16)
N13 0.0172(19) 0.023(2) 0.0184(18) 0.0092(16) -0.0021(14) 0.0006(16)
N2 0.026(2) 0.027(2) 0.028(2) 0.0075(18) -0.0002(17) 0.0109(19)
N12 0.020(2) 0.020(2) 0.0192(18) 0.0108(16) 0.0029(15) 0.0022(17)
O2 0.067(3) 0.033(2) 0.0258(18) 0.0022(17) -0.0042(17) 0.004(2)
C3 0.016(2) 0.025(3) 0.0131(19) 0.0080(18) 0.0025(16) 0.005(2)
C20 0.015(2) 0.021(2) 0.021(2) 0.0096(19) 0.0017(17) 0.0040(19)
C23 0.018(2) 0.019(2) 0.019(2) 0.0071(18) 0.0038(17) 0.0033(19)
C4 0.011(2) 0.022(3) 0.021(2) 0.0061(19) 0.0023(16) 0.0023(18)
C21 0.014(2) 0.017(2) 0.019(2) 0.0067(18) -0.0032(16) -0.0016(18)
C18 0.020(2) 0.019(2) 0.017(2) 0.0062(18) 0.0035(17) 0.0026(19)
C16 0.027(3) 0.026(3) 0.026(2) 0.011(2) 0.005(2) 0.013(2)
C19 0.015(2) 0.019(2) 0.024(2) 0.0058(19) -0.0076(18) -0.0015(19)
N15 0.034(3) 0.040(3) 0.041(3) 0.010(2) 0.009(2) 0.001(2)
C13 0.018(2) 0.015(2) 0.021(2) 0.0062(18) -0.0006(17) 0.0007(18)
C12 0.013(2) 0.028(3) 0.038(3) 0.015(2) 0.0011(19) 0.007(2)
N14 0.040(3) 0.041(3) 0.027(2) 0.000(2) 0.0058(19) 0.000(2)
C5 0.019(2) 0.021(3) 0.032(2) 0.005(2) 0.0035(19) 0.001(2)
C17 0.019(2) 0.026(3) 0.024(2) 0.008(2) 0.0025(18) 0.009(2)
C22 0.024(2) 0.020(2) 0.017(2) 0.0049(18) 0.0026(17) 0.008(2)
C2 0.021(2) 0.023(3) 0.013(2) 0.0049(18) -0.0005(17) -0.001(2)
C10 0.015(2) 0.025(3) 0.030(2) 0.010(2) 0.0080(18) 0.003(2)
C14 0.023(2) 0.017(2) 0.025(2) 0.0056(19) -0.0015(18) 0.003(2)
C27 0.023(3) 0.021(3) 0.025(2) 0.008(2) 0.0039(19) 0.005(2)
C24 0.024(3) 0.023(3) 0.022(2) 0.006(2) 0.0042(18) 0.006(2)
C6 0.023(2) 0.019(2) 0.027(2) 0.010(2) 0.0106(19) 0.004(2)
C15 0.031(3) 0.021(3) 0.022(2) 0.004(2) 0.0017(19) 0.009(2)
C1 0.014(2) 0.012(2) 0.028(2) 0.0091(19) 0.0002(18) -0.0026(18)
O3 0.071(4) 0.096(4) 0.056(3) 0.020(3) 0.022(2) -0.032(3)
C29 0.023(3) 0.031(3) 0.026(2) 0.016(2) 0.0057(19) 0.004(2)
C28 0.025(3) 0.018(2) 0.021(2) 0.0083(19) 0.0018(18) -0.001(2)
C11 0.018(2) 0.033(3) 0.042(3) 0.014(2) 0.007(2) 0.007(2)
C26 0.019(2) 0.030(3) 0.027(2) 0.009(2) -0.0045(19) -0.001(2)
C25 0.022(3) 0.030(3) 0.028(2) 0.010(2) -0.0006(19) 0.008(2)
C34 0.024(3) 0.031(3) 0.020(2) 0.010(2) 0.0060(19) 0.006(2)
C7 0.025(3) 0.023(3) 0.022(2) 0.004(2) 0.0024(19) 0.004(2)
C32 0.045(4) 0.059(4) 0.026(3) 0.029(3) 0.005(2) 0.016(3)
C33 0.034(3) 0.036(3) 0.023(2) 0.011(2) -0.002(2) 0.002(2)
C9 0.026(3) 0.042(3) 0.021(2) 0.014(2) -0.0046(19) 0.005(2)
C8 0.037(3) 0.034(3) 0.019(2) 0.005(2) 0.001(2) 0.008(3)
C30 0.043(3) 0.033(3) 0.023(2) 0.012(2) 0.011(2) 0.013(3)
C31 0.051(4) 0.051(4) 0.037(3) 0.028(3) 0.014(3) 0.028(3)
C35 0.051(4) 0.033(3) 0.023(3) -0.004(2) 0.000(2) 0.001(3)
B1 0.017(3) 0.018(3) 0.027(3) 0.008(2) 0.000(2) -0.001(2)
C38 0.037(4) 0.087(6) 0.040(3) 0.004(4) 0.002(3) 0.007(4)
C36 0.045(4) 0.072(5) 0.042(3) -0.011(3) -0.002(3) -0.008(4)
C40 0.060(5) 0.053(5) 0.061(4) 0.015(4) 0.014(3) -0.014(4)
C39 0.099(7) 0.083(7) 0.089(6) 0.028(5) 0.008(5) 0.046(6)
C37 0.060(5) 0.069(5) 0.054(4) 0.007(4) 0.006(3) 0.018(4)
O1 0.036(2) 0.0213(19) 0.0146(15) 0.0018(13) 0.0027(13) 0.0054(16)

loop_
_atom_type_symbol
_atom_type_description
_atom_type_scat_dispersion_real
_atom_type_scat_dispersion_imag
_atom_type_scat_source
B B 0.0013 0.0007 'International Tables Vol C Tables 4.2.6.8 and 6.1.1.4'
C C 0.0033 0.0016 'International Tables Vol C Tables 4.2.6.8 and 6.1.1.4'
Cl Cl 0.1484 0.1585 'International Tables Vol C Tables 4.2.6.8 and 6.1.1.4'
Fe Fe 0.3463 0.8444 'International Tables Vol C Tables 4.2.6.8 and 6.1.1.4'
H H 0.0000 0.0000 'International Tables Vol C Tables 4.2.6.8 and 6.1.1.4'
Mn Mn 0.3368 0.7283 'International Tables Vol C Tables 4.2.6.8 and 6.1.1.4'
N N 0.0061 0.0033 'International Tables Vol C Tables 4.2.6.8 and 6.1.1.4'
O O 0.0106 0.0060 'International Tables Vol C Tables 4.2.6.8 and 6.1.1.4'

loop_
_geom_angle_atom_site_label_1
_geom_angle_atom_site_label_2
_geom_angle_atom_site_label_3
_geom_angle
_geom_angle_site_symmetry_1
_geom_angle_site_symmetry_3
_geom_angle_publ_flag
N8 Fe1 N10 87.56(15) . . ?
N8 Fe1 N12 89.29(14) . . ?
N10 Fe1 N12 87.98(14) . . ?
C3 Fe1 N8 179.38(16) . . ?
C3 Fe1 N10 91.96(16) . . ?
C3 Fe1 N12 90.29(16) . . ?
C2 Fe1 N8 92.60(17) . . ?
C2 Fe1 N10 179.8(2) . . ?
C2 Fe1 N12 91.90(16) . . ?
C2 Fe1 C3 87.87(18) . . ?
C1 Fe1 N8 93.18(16) . . ?
C1 Fe1 N10 93.27(16) . . ?
C1 Fe1 N12 177.28(17) . . ?
C1 Fe1 C3 87.25(17) . . ?
C1 Fe1 C2 86.85(17) . . ?
Cl1 Mn1 N6 170.24(9) . . ?
Cl1 Mn1 O1 90.53(8) . . ?
N4 Mn1 Cl1 104.43(11) . . ?
N4 Mn1 N7 148.13(14) . . ?
N4 Mn1 N6 74.21(13) . . ?
N4 Mn1 N1 86.45(12) . . ?
N4 Mn1 O1 95.07(12) . . ?
N7 Mn1 Cl1 107.16(10) . . ?
N7 Mn1 N6 73.95(13) . . ?
N7 Mn1 N1 91.36(13) . . ?
N7 Mn1 O1 80.64(12) . . ?
N6 Mn1 O1 80.04(11) . . ?
N1 Mn1 Cl1 101.39(10) . . ?
N1 Mn1 N6 88.22(12) . . ?
N1 Mn1 O1 167.23(12) . . ?
C20 N5 C18 106.2(4) . . ?
C20 N5 C19 126.4(4) . . ?
C18 N5 C19 127.4(3) . . ?
N10 N11 B1 118.1(4) . . ?
C12 N11 N10 109.6(3) . . ?
C12 N11 B1 132.3(4) . . ?
N9 N8 Fe1 119.8(3) . . ?
C4 N8 Fe1 134.1(3) . . ?
C4 N8 N9 106.2(3) . . ?
C20 N4 Mn1 112.9(3) . . ?
C20 N4 C13 105.3(3) . . ?
C13 N4 Mn1 139.0(3) . . ?
C23 N7 Mn1 118.0(3) . . ?
C27 N7 Mn1 123.9(3) . . ?
C27 N7 C23 117.7(4) . . ?
C21 N6 Mn1 106.3(2) . . ?
C21 N6 C22 112.0(3) . . ?
C22 N6 Mn1 106.1(3) . . ?
C28 N6 Mn1 113.4(3) . . ?
C28 N6 C21 107.1(3) . . ?
C28 N6 C22 111.9(3) . . ?
C1 N1 Mn1 163.9(3) . . ?
N8 N9 B1 118.5(4) . . ?
C6 N9 N8 109.9(4) . . ?
C6 N9 B1 131.5(4) . . ?
N11 N10 Fe1 120.4(3) . . ?
C10 N10 Fe1 133.4(3) . . ?
C10 N10 N11 106.2(4) . . ?
N12 N13 B1 118.4(3) . . ?
C9 N13 N12 109.3(4) . . ?
C9 N13 B1 132.2(4) . . ?
N13 N12 Fe1 119.9(3) . . ?
C7 N12 Fe1 133.3(3) . . ?
C7 N12 N13 106.8(3) . . ?
N3 C3 Fe1 179.0(4) . . ?
N5 C20 C21 122.6(4) . . ?
N4 C20 N5 113.1(4) . . ?
N4 C20 C21 124.1(4) . . ?
N7 C23 C22 116.2(4) . . ?
N7 C23 C24 122.2(4) . . ?
C24 C23 C22 121.6(4) . . ?
N8 C4 H4 124.7 . . ?
N8 C4 C5 110.5(4) . . ?
C5 C4 H4 124.7 . . ?
N6 C21 C20 109.0(3) . . ?
N6 C21 H21A 109.9 . . ?
N6 C21 H21B 109.9 . . ?
C20 C21 H21A 109.9 . . ?
C20 C21 H21B 109.9 . . ?
H21A C21 H21B 108.3 . . ?
N5 C18 C13 106.2(4) . . ?
N5 C18 C17 131.1(4) . . ?
C17 C18 C13 122.6(4) . . ?
C17 C16 H16 119.2 . . ?
C17 C16 C15 121.7(4) . . ?
C15 C16 H16 119.2 . . ?
N5 C19 H19A 109.5 . . ?
N5 C19 H19B 109.5 . . ?
N5 C19 H19C 109.5 . . ?
H19A C19 H19B 109.5 . . ?
H19A C19 H19C 109.5 . . ?
H19B C19 H19C 109.5 . . ?
C38 N15 C40 125.8(6) . . ?
C38 N15 C39 119.5(6) . . ?
C40 N15 C39 114.6(5) . . ?
N4 C13 C18 109.1(4) . . ?
N4 C13 C14 130.5(4) . . ?
C14 C13 C18 120.4(4) . . ?
N11 C12 H12 125.7 . . ?
N11 C12 C11 108.7(4) . . ?
C11 C12 H12 125.7 . . ?
C35 N14 C36 120.4(5) . . ?
C35 N14 C37 121.3(5) . . ?
C37 N14 C36 118.3(5) . . ?
C4 C5 H5 127.2 . . ?
C4 C5 C6 105.7(4) . . ?
C6 C5 H5 127.2 . . ?
C18 C17 H17 121.9 . . ?
C16 C17 C18 116.2(4) . . ?
C16 C17 H17 121.9 . . ?
N6 C22 C23 111.9(3) . . ?
N6 C22 H22A 109.2 . . ?
N6 C22 H22B 109.2 . . ?
C23 C22 H22A 109.2 . . ?
C23 C22 H22B 109.2 . . ?
H22A C22 H22B 107.9 . . ?
N2 C2 Fe1 178.5(4) . . ?
N10 C10 H10 124.5 . . ?
N10 C10 C11 111.0(4) . . ?
C11 C10 H10 124.5 . . ?
C13 C14 H14 121.1 . . ?
C15 C14 C13 117.8(4) . . ?
C15 C14 H14 121.1 . . ?
N7 C27 H27 118.5 . . ?
N7 C27 C26 123.0(4) . . ?
C26 C27 H27 118.5 . . ?
C23 C24 H24 120.1 . . ?
C23 C24 C25 119.7(5) . . ?
C25 C24 H24 120.1 . . ?
N9 C6 C5 107.8(4) . . ?
N9 C6 H6 126.1 . . ?
C5 C6 H6 126.1 . . ?
C16 C15 H15 119.4 . . ?
C14 C15 C16 121.2(4) . . ?
C14 C15 H15 119.4 . . ?
N1 C1 Fe1 178.6(4) . . ?
C34 C29 C28 120.3(4) . . ?
C30 C29 C28 122.1(5) . . ?
C30 C29 C34 117.6(4) . . ?
N6 C28 C29 114.1(4) . . ?
N6 C28 H28A 108.7 . . ?
N6 C28 H28B 108.7 . . ?
C29 C28 H28A 108.7 . . ?
C29 C28 H28B 108.7 . . ?
H28A C28 H28B 107.6 . . ?
C12 C11 H11 127.8 . . ?
C10 C11 C12 104.5(4) . . ?
C10 C11 H11 127.8 . . ?
C27 C26 H26 120.7 . . ?
C25 C26 C27 118.5(4) . . ?
C25 C26 H26 120.7 . . ?
C24 C25 H25 120.6 . . ?
C26 C25 C24 118.8(4) . . ?
C26 C25 H25 120.6 . . ?
C33 C34 C29 121.4(5) . . ?
O1 C34 C29 116.4(4) . . ?
O1 C34 C33 122.1(5) . . ?
N12 C7 H7 124.6 . . ?
N12 C7 C8 110.8(4) . . ?
C8 C7 H7 124.6 . . ?
C33 C32 H32 119.2 . . ?
C33 C32 C31 121.6(5) . . ?
C31 C32 H32 119.2 . . ?
C34 C33 H33 120.4 . . ?
C32 C33 C34 119.3(5) . . ?
C32 C33 H33 120.4 . . ?
N13 C9 H9 125.4 . . ?
N13 C9 C8 109.2(4) . . ?
C8 C9 H9 125.4 . . ?
C7 C8 H8 128.1 . . ?
C9 C8 C7 103.9(4) . . ?
C9 C8 H8 128.1 . . ?
C29 C30 H30 118.9 . . ?
C31 C30 C29 122.2(5) . . ?
C31 C30 H30 118.9 . . ?
C32 C31 H31 121.1 . . ?
C30 C31 C32 117.8(5) . . ?
C30 C31 H31 121.1 . . ?
O2 C35 N14 125.8(5) . . ?
O2 C35 H35 117.1 . . ?
N14 C35 H35 117.1 . . ?
N11 B1 H1 111.9 . . ?
N9 B1 N11 106.4(3) . . ?
N9 B1 H1 111.9 . . ?
N13 B1 N11 107.2(4) . . ?
N13 B1 N9 107.1(4) . . ?
N13 B1 H1 111.9 . . ?
N15 C38 H38 118.3 . . ?
O3 C38 N15 123.5(7) . . ?
O3 C38 H38 118.3 . . ?
N14 C36 H36A 109.5 . . ?
N14 C36 H36B 109.5 . . ?
N14 C36 H36C 109.5 . . ?
H36A C36 H36B 109.5 . . ?
H36A C36 H36C 109.5 . . ?
H36B C36 H36C 109.5 . . ?
N15 C40 H40A 109.5 . . ?
N15 C40 H40B 109.5 . . ?
N15 C40 H40C 109.5 . . ?
H40A C40 H40B 109.5 . . ?
H40A C40 H40C 109.5 . . ?
H40B C40 H40C 109.5 . . ?
N15 C39 H39A 109.5 . . ?
N15 C39 H39B 109.5 . . ?
N15 C39 H39C 109.5 . . ?
H39A C39 H39B 109.5 . . ?
H39A C39 H39C 109.5 . . ?
H39B C39 H39C 109.5 . . ?
N14 C37 H37A 109.5 . . ?
N14 C37 H37B 109.5 . . ?
N14 C37 H37C 109.5 . . ?
H37A C37 H37B 109.5 . . ?
H37A C37 H37C 109.5 . . ?
H37B C37 H37C 109.5 . . ?
Mn1 O1 H1A 125.2(16) . . ?
C34 O1 Mn1 120.0(2) . . ?
C34 O1 H1A 106.7(15) . . ?

loop_
_geom_bond_atom_site_label_1
_geom_bond_atom_site_label_2
_geom_bond_distance
_geom_bond_site_symmetry_2
_geom_bond_publ_flag
Fe1 N8 1.960(4) . ?
Fe1 N10 1.966(3) . ?
Fe1 N12 1.985(3) . ?
Fe1 C3 1.922(5) . ?
Fe1 C2 1.921(5) . ?
Fe1 C1 1.920(4) . ?
Mn1 Cl1 2.3642(13) . ?
Mn1 N4 2.200(4) . ?
Mn1 N7 2.231(4) . ?
Mn1 N6 2.369(4) . ?
Mn1 N1 2.236(3) . ?
Mn1 O1 2.386(3) . ?
N5 C20 1.362(5) . ?
N5 C18 1.382(5) . ?
N5 C19 1.456(5) . ?
N11 N10 1.357(5) . ?
N11 C12 1.338(5) . ?
N11 B1 1.551(6) . ?
N8 N9 1.366(4) . ?
N8 C4 1.342(5) . ?
N4 C20 1.317(6) . ?
N4 C13 1.389(5) . ?
N7 C23 1.349(6) . ?
N7 C27 1.342(6) . ?
N6 C21 1.483(5) . ?
N6 C22 1.489(5) . ?
N6 C28 1.483(5) . ?
N1 C1 1.154(5) . ?
N9 C6 1.339(5) . ?
N9 B1 1.544(6) . ?
N3 C3 1.162(5) . ?
N10 C10 1.337(5) . ?
N13 N12 1.353(5) . ?
N13 C9 1.340(5) . ?
N13 B1 1.540(6) . ?
N2 C2 1.156(5) . ?
N12 C7 1.326(6) . ?
O2 C35 1.240(6) . ?
C20 C21 1.491(6) . ?
C23 C22 1.510(6) . ?
C23 C24 1.370(6) . ?
C4 H4 0.9300 . ?
C4 C5 1.367(6) . ?
C21 H21A 0.9700 . ?
C21 H21B 0.9700 . ?
C18 C13 1.394(6) . ?
C18 C17 1.392(6) . ?
C16 H16 0.9300 . ?
C16 C17 1.386(6) . ?
C16 C15 1.407(6) . ?
C19 H19A 0.9600 . ?
C19 H19B 0.9600 . ?
C19 H19C 0.9600 . ?
N15 C38 1.298(7) . ?
N15 C40 1.430(6) . ?
N15 C39 1.469(7) . ?
C13 C14 1.391(6) . ?
C12 H12 0.9300 . ?
C12 C11 1.380(6) . ?
N14 C35 1.323(7) . ?
N14 C36 1.444(7) . ?
N14 C37 1.433(7) . ?
C5 H5 0.9300 . ?
C5 C6 1.386(6) . ?
C17 H17 0.9300 . ?
C22 H22A 0.9700 . ?
C22 H22B 0.9700 . ?
C10 H10 0.9300 . ?
C10 C11 1.377(6) . ?
C14 H14 0.9300 . ?
C14 C15 1.378(6) . ?
C27 H27 0.9300 . ?
C27 C26 1.390(6) . ?
C24 H24 0.9300 . ?
C24 C25 1.388(6) . ?
C6 H6 0.9300 . ?
C15 H15 0.9300 . ?
O3 C38 1.255(7) . ?
C29 C28 1.489(6) . ?
C29 C34 1.391(7) . ?
C29 C30 1.391(6) . ?
C28 H28A 0.9700 . ?
C28 H28B 0.9700 . ?
C11 H11 0.9300 . ?
C26 H26 0.9300 . ?
C26 C25 1.371(7) . ?
C25 H25 0.9300 . ?
C34 C33 1.381(6) . ?
C34 O1 1.379(5) . ?
C7 H7 0.9300 . ?
C7 C8 1.395(6) . ?
C32 H32 0.9300 . ?
C32 C33 1.371(7) . ?
C32 C31 1.392(8) . ?
C33 H33 0.9300 . ?
C9 H9 0.9300 . ?
C9 C8 1.374(7) . ?
C8 H8 0.9300 . ?
C30 H30 0.9300 . ?
C30 C31 1.384(7) . ?
C31 H31 0.9300 . ?
C35 H35 0.9300 . ?
B1 H1 0.9800 . ?
C38 H38 0.9300 . ?
C36 H36A 0.9600 . ?
C36 H36B 0.9600 . ?
C36 H36C 0.9600 . ?
C40 H40A 0.9600 . ?
C40 H40B 0.9600 . ?
C40 H40C 0.9600 . ?
C39 H39A 0.9600 . ?
C39 H39B 0.9600 . ?
C39 H39C 0.9600 . ?
C37 H37A 0.9600 . ?
C37 H37B 0.9600 . ?
C37 H37C 0.9600 . ?
O1 H1A 0.862(9) . ?

loop_
_geom_torsion_atom_site_label_1
_geom_torsion_atom_site_label_2
_geom_torsion_atom_site_label_3
_geom_torsion_atom_site_label_4
_geom_torsion
_geom_torsion_site_symmetry_1
_geom_torsion_site_symmetry_2
_geom_torsion_site_symmetry_3
_geom_torsion_site_symmetry_4
_geom_torsion_publ_flag
Fe1 N8 N9 C6 -179.1(3) . . . . ?
Fe1 N8 N9 B1 4.7(5) . . . . ?
Fe1 N8 C4 C5 178.7(3) . . . . ?
Fe1 N10 C10 C11 176.8(3) . . . . ?
Fe1 N12 C7 C8 177.5(3) . . . . ?
Mn1 N4 C20 N5 -164.7(3) . . . . ?
Mn1 N4 C20 C21 11.0(5) . . . . ?
Mn1 N4 C13 C18 158.2(3) . . . . ?
Mn1 N4 C13 C14 -21.1(7) . . . . ?
Mn1 N7 C23 C22 6.7(5) . . . . ?
Mn1 N7 C23 C24 -174.6(3) . . . . ?
Mn1 N7 C27 C26 173.5(3) . . . . ?
Mn1 N6 C21 C20 -34.9(4) . . . . ?
Mn1 N6 C22 C23 40.2(4) . . . . ?
Mn1 N6 C28 C29 -64.1(4) . . . . ?
N5 C20 C21 N6 -166.0(4) . . . . ?
N5 C18 C13 N4 0.4(5) . . . . ?
N5 C18 C13 C14 179.8(4) . . . . ?
N5 C18 C17 C16 177.7(4) . . . . ?
N11 N10 C10 C11 -0.4(5) . . . . ?
N11 C12 C11 C10 -0.4(5) . . . . ?
N8 N9 C6 C5 0.0(5) . . . . ?
N8 N9 B1 N11 54.4(5) . . . . ?
N8 N9 B1 N13 -60.0(5) . . . . ?
N8 C4 C5 C6 0.8(5) . . . . ?
N4 C20 C21 N6 18.7(5) . . . . ?
N4 C13 C14 C15 -178.3(4) . . . . ?
N7 C23 C22 N6 -33.5(5) . . . . ?
N7 C23 C24 C25 1.3(6) . . . . ?
N7 C27 C26 C25 0.0(7) . . . . ?
N9 N8 C4 C5 -0.8(5) . . . . ?
N10 N11 C12 C11 0.1(5) . . . . ?
N10 N11 B1 N9 -58.4(5) . . . . ?
N10 N11 B1 N13 55.9(5) . . . . ?
N10 C10 C11 C12 0.5(6) . . . . ?
N13 N12 C7 C8 0.0(5) . . . . ?
N13 C9 C8 C7 0.0(5) . . . . ?
N12 N13 C9 C8 -0.1(5) . . . . ?
N12 N13 B1 N11 -57.7(5) . . . . ?
N12 N13 B1 N9 56.2(5) . . . . ?
N12 C7 C8 C9 0.0(5) . . . . ?
C20 N5 C18 C13 -0.3(4) . . . . ?
C20 N5 C18 C17 -178.7(4) . . . . ?
C20 N4 C13 C18 -0.4(5) . . . . ?
C20 N4 C13 C14 -179.7(4) . . . . ?
C23 N7 C27 C26 1.5(6) . . . . ?
C23 C24 C25 C26 0.2(7) . . . . ?
C4 N8 N9 C6 0.5(4) . . . . ?
C4 N8 N9 B1 -175.7(4) . . . . ?
C4 C5 C6 N9 -0.4(5) . . . . ?
C21 N6 C22 C23 155.8(3) . . . . ?
C21 N6 C28 C29 179.0(4) . . . . ?
C18 N5 C20 N4 0.0(5) . . . . ?
C18 N5 C20 C21 -175.8(4) . . . . ?
C18 C13 C14 C15 2.5(6) . . . . ?
C19 N5 C20 N4 179.7(4) . . . . ?
C19 N5 C20 C21 3.9(6) . . . . ?
C19 N5 C18 C13 -179.9(4) . . . . ?
C19 N5 C18 C17 1.6(7) . . . . ?
C13 N4 C20 N5 0.2(5) . . . . ?
C13 N4 C20 C21 175.9(4) . . . . ?
C13 C18 C17 C16 -0.5(6) . . . . ?
C13 C14 C15 C16 -1.3(6) . . . . ?
C12 N11 N10 Fe1 -177.4(3) . . . . ?
C12 N11 N10 C10 0.2(5) . . . . ?
C12 N11 B1 N9 121.1(5) . . . . ?
C12 N11 B1 N13 -124.5(5) . . . . ?
C17 C18 C13 N4 179.0(4) . . . . ?
C17 C18 C13 C14 -1.6(6) . . . . ?
C17 C16 C15 C14 -0.8(7) . . . . ?
C22 N6 C21 C20 -150.4(3) . . . . ?
C22 N6 C28 C29 55.9(5) . . . . ?
C22 C23 C24 C25 179.9(4) . . . . ?
C27 N7 C23 C22 179.2(4) . . . . ?
C27 N7 C23 C24 -2.1(6) . . . . ?
C27 C26 C25 C24 -0.8(7) . . . . ?
C24 C23 C22 N6 147.9(4) . . . . ?
C6 N9 B1 N11 -120.8(5) . . . . ?
C6 N9 B1 N13 124.8(5) . . . . ?
C15 C16 C17 C18 1.7(6) . . . . ?
C29 C34 C33 C32 0.9(7) . . . . ?
C29 C34 O1 Mn1 -56.6(5) . . . . ?
C29 C30 C31 C32 -0.3(8) . . . . ?
C28 N6 C21 C20 86.6(4) . . . . ?
C28 N6 C22 C23 -83.9(4) . . . . ?
C28 C29 C34 C33 178.8(4) . . . . ?
C28 C29 C34 O1 -1.8(6) . . . . ?
C28 C29 C30 C31 -179.1(4) . . . . ?
C34 C29 C28 N6 70.8(6) . . . . ?
C34 C29 C30 C31 0.6(7) . . . . ?
C33 C34 O1 Mn1 122.8(4) . . . . ?
C33 C32 C31 C30 0.2(8) . . . . ?
C9 N13 N12 Fe1 -177.9(3) . . . . ?
C9 N13 N12 C7 0.0(5) . . . . ?
C9 N13 B1 N11 121.1(5) . . . . ?
C9 N13 B1 N9 -125.0(5) . . . . ?
C30 C29 C28 N6 -109.5(5) . . . . ?
C30 C29 C34 C33 -0.9(7) . . . . ?
C30 C29 C34 O1 178.5(4) . . . . ?
C31 C32 C33 C34 -0.5(8) . . . . ?
B1 N11 N10 Fe1 2.2(5) . . . . ?
B1 N11 N10 C10 179.8(4) . . . . ?
B1 N11 C12 C11 -179.4(4) . . . . ?
B1 N9 C6 C5 175.5(4) . . . . ?
B1 N13 N12 Fe1 1.1(5) . . . . ?
B1 N13 N12 C7 179.1(4) . . . . ?
B1 N13 C9 C8 -178.9(4) . . . . ?
C36 N14 C35 O2 1.2(8) . . . . ?
C40 N15 C38 O3 -175.3(6) . . . . ?
C39 N15 C38 O3 1.6(10) . . . . ?
C37 N14 C35 O2 -179.4(5) . . . . ?
O1 C34 C33 C32 -178.5(4) . . . . ?

loop_
_smtbx_masks_void_nr
_smtbx_masks_void_average_x
_smtbx_masks_void_average_y
_smtbx_masks_void_average_z
_smtbx_masks_void_volume
_smtbx_masks_void_count_electrons
_smtbx_masks_void_content
1 0.500 0.000 0.000 283.8 76.0 '2 C3H7NO'
